data_7703031
loop_
_publ_author_name
'Deka, Rajesh'
'Sarkar, Arup'
'Butcher, Ray J.'
'Junk, Peter C.'
'Turner, David R.'
'Deacon, Glen B.'
'Singh, Harkesh B.'

_publ_section_title
;
 Isolation of the novel example of a monomeric organotellurinic acid.
;
_journal_issue 4
_journal_name_full 'Dalton transactions (Cambridge, England : 2003)'
_journal_page_first 1173
_journal_page_last 1180
_journal_paper_doi 10.1039/c9dt04013g
_journal_volume 49
_journal_year 2020
_chemical_formula_moiety 'C24 H24 N2 O7 Te2'
_chemical_formula_sum 'C24 H24 N2 O7 Te2'
_chemical_formula_weight 707.65
_space_group_crystal_system monoclinic
_space_group_IT_number 13
_space_group_name_Hall '-P 2yc'
_space_group_name_H-M_alt 'P 1 2/c 1'
_atom_sites_solution_hydrogens mixed
_audit_creation_method SHELXL-2018/3
_audit_update_record
;
2019-08-02 deposited with the CCDC.	2019-12-20 downloaded from the CCDC.
;
_cell_angle_alpha 90
_cell_angle_beta 104.168(3)
_cell_angle_gamma 90
_cell_formula_units_Z 4
_cell_length_a 11.5515(4)
_cell_length_b 10.5679(3)
_cell_length_c 21.3676(6)
_cell_measurement_reflns_used 10249
_cell_measurement_temperature 100(2)
_cell_measurement_theta_max 31.0950
_cell_measurement_theta_min 2.6480
_cell_volume 2529.11(14)
_computing_cell_refinement 'CrysAlisPro 1.171.39.46 (Rigaku OD, 2018)'
_computing_data_collection 'CrysAlisPro 1.171.39.46 (Rigaku OD, 2018)'
_computing_data_reduction 'CrysAlisPro 1.171.39.46 (Rigaku OD, 2018)'
_computing_molecular_graphics 'SHELXTL (Sheldrick, 2008)'
_computing_publication_material 'SHELXTL (Sheldrick, 2008)'
_computing_structure_refinement 'SHELXL-2018/3 (Sheldrick, 2015b)'
_computing_structure_solution 'SHELXT (Sheldrick, 2015a)'
_diffrn_ambient_temperature 100(2)
_diffrn_measured_fraction_theta_full 0.993
_diffrn_measured_fraction_theta_max 0.898
_diffrn_measurement_device_type 'Rigaku Saturn 724 Dual Source CCD'
_diffrn_measurement_method '\w scans'
_diffrn_radiation_type MoK\a
_diffrn_radiation_wavelength 0.71073
_diffrn_reflns_av_R_equivalents 0.0600
_diffrn_reflns_av_unetI/netI 0.0720
_diffrn_reflns_Laue_measured_fraction_full 0.993
_diffrn_reflns_Laue_measured_fraction_max 0.898
_diffrn_reflns_limit_h_max 16
_diffrn_reflns_limit_h_min -15
_diffrn_reflns_limit_k_max 14
_diffrn_reflns_limit_k_min -13
_diffrn_reflns_limit_l_max 19
_diffrn_reflns_limit_l_min -30
_diffrn_reflns_number 20319
_diffrn_reflns_point_group_measured_fraction_full 0.993
_diffrn_reflns_point_group_measured_fraction_max 0.898
_diffrn_reflns_theta_full 25.242
_diffrn_reflns_theta_max 31.075
_diffrn_reflns_theta_min 1.966
_diffrn_source 'fine-focus sealed X-ray tube'
_exptl_absorpt_coefficient_mu 2.353
_exptl_absorpt_correction_T_max 1.00000
_exptl_absorpt_correction_T_min 0.57360
_exptl_absorpt_correction_type multi-scan
_exptl_absorpt_process_details
;
CrysAlisPro 1.171.39.46 (Rigaku Oxford Diffraction, 2018)
Empirical absorption correction using spherical harmonics,
 implemented in SCALE3 ABSPACK scaling algorithm.
;
_exptl_crystal_colour colorless
_exptl_crystal_density_diffrn 1.858
_exptl_crystal_description prism
_exptl_crystal_F_000 1368
_exptl_crystal_size_max 0.24
_exptl_crystal_size_mid 0.17
_exptl_crystal_size_min 0.08
_refine_diff_density_max 0.832
_refine_diff_density_min -1.193
_refine_diff_density_rms 0.193
_refine_ls_extinction_method none
_refine_ls_goodness_of_fit_ref 1.023
_refine_ls_hydrogen_treatment constr
_refine_ls_matrix_type full
_refine_ls_number_parameters 318
_refine_ls_number_reflns 7298
_refine_ls_number_restraints 0
_refine_ls_restrained_S_all 1.023
_refine_ls_R_factor_all 0.0699
_refine_ls_R_factor_gt 0.0490
_refine_ls_shift/su_max 0.001
_refine_ls_shift/su_mean 0.000
_refine_ls_structure_factor_coef Fsqd
_refine_ls_weighting_details 'w=1/[\s^2^(Fo^2^)+(0.0563P)^2^+3.4852P] where P=(Fo^2^+2Fc^2^)/3'
_refine_ls_weighting_scheme calc
_refine_ls_wR_factor_gt 0.1139
_refine_ls_wR_factor_ref 0.1265
_reflns_Friedel_coverage 0.000
_reflns_number_gt 5585
_reflns_number_total 7298
_reflns_threshold_expression 'I > 2\s(I)'
_cod_data_source_file c9dt04013g2.cif
_cod_data_source_block shelx_CCDC2
_cod_depositor_comments 'Adding full bibliography for 7703029--7703033.cif.'
_cod_original_sg_symbol_H-M 'P 2/c'
_cod_database_code 7703031
_shelx_shelxl_version_number 2018/3
_shelx_space_group_comment
;
The symmetry employed for this shelxl refinement is uniquely defined
by the following loop, which should always be used as a source of
symmetry information in preference to the above space-group names.
They are only intended as comments.
;

loop_
_space_group_symop_operation_xyz
'x, y, z'
'-x, y, -z+1/2'
'-x, -y, -z'
'x, -y, z-1/2'

loop_
_atom_site_label
_atom_site_type_symbol
_atom_site_fract_x
_atom_site_fract_y
_atom_site_fract_z
_atom_site_U_iso_or_equiv
_atom_site_adp_type
_atom_site_occupancy
_atom_site_site_symmetry_order
_atom_site_calc_flag
_atom_site_refinement_flags_posn
_atom_site_refinement_flags_adp
Te1 Te 0.71783(3) 0.41485(3) 0.39257(2) 0.02243(9) Uani 1 1 d . .
Te2 Te 0.76396(3) 0.73477(3) 0.36698(2) 0.02690(10) Uani 1 1 d . .
O1 O 0.6978(3) 0.5982(3) 0.41063(15) 0.0232(7) Uani 1 1 d . .
O2 O 0.6744(4) 0.4407(3) 0.30577(15) 0.0302(8) Uani 1 1 d . .
O3 O 0.8863(3) 0.4254(3) 0.40942(18) 0.0330(8) Uani 1 1 d . .
H3 H 0.905152 0.477814 0.384065 0.050 Uiso 1 1 d R U
O4 O 0.9091(3) 0.6591(4) 0.37922(18) 0.0353(8) Uani 1 1 d . .
O5 O 0.6845(3) 0.6777(3) 0.28334(16) 0.0337(8) Uani 1 1 d . .
H5 H 0.726906 0.623273 0.270862 0.051 Uiso 1 1 d R U
O1M O 0.7243(3) 0.2315(3) 0.38632(16) 0.0299(8) Uani 1 1 d . .
O2M O 0.8153(4) 0.8867(3) 0.32964(19) 0.0375(9) Uani 1 1 d . .
N1 N 0.5218(4) 0.3870(4) 0.38962(17) 0.0238(8) Uani 1 1 d . .
N2 N 0.8295(4) 0.8335(4) 0.4639(2) 0.0316(10) Uani 1 1 d . .
C1M C 0.7017(7) 0.1737(5) 0.3238(3) 0.0491(17) Uani 1 1 d . .
H1MA H 0.720745 0.083303 0.328607 0.074 Uiso 1 1 calc R U
H1MB H 0.751561 0.213957 0.298437 0.074 Uiso 1 1 calc R U
H1MC H 0.617314 0.184313 0.301715 0.074 Uiso 1 1 calc R U
C2M C 0.8888(6) 0.8756(6) 0.2847(3) 0.0441(14) Uani 1 1 d . .
H2MA H 0.910596 0.960189 0.272688 0.066 Uiso 1 1 calc R U
H2MB H 0.844728 0.830779 0.246059 0.066 Uiso 1 1 calc R U
H2MC H 0.961356 0.828229 0.304742 0.066 Uiso 1 1 calc R U
C1 C 0.7158(4) 0.3828(4) 0.4902(2) 0.0225(9) Uani 1 1 d . .
C2 C 0.8194(5) 0.3817(5) 0.5395(2) 0.0296(11) Uani 1 1 d . .
H2A H 0.894531 0.398954 0.530660 0.035 Uiso 1 1 calc R U
C3 C 0.8119(5) 0.3550(5) 0.6018(2) 0.0327(12) Uani 1 1 d . .
H3A H 0.882517 0.352392 0.635811 0.039 Uiso 1 1 calc R U
C4 C 0.7032(5) 0.3324(5) 0.6149(2) 0.0300(11) Uani 1 1 d . .
H4A H 0.699180 0.314647 0.657869 0.036 Uiso 1 1 calc R U
C5 C 0.5993(5) 0.3350(5) 0.5661(2) 0.0277(10) Uani 1 1 d . .
H5A H 0.524101 0.321143 0.575582 0.033 Uiso 1 1 calc R U
C6 C 0.6064(4) 0.3583(4) 0.5028(2) 0.0239(10) Uani 1 1 d . .
C7 C 0.4981(4) 0.3604(4) 0.4474(2) 0.0243(10) Uani 1 1 d . .
C8 C 0.3831(5) 0.3369(5) 0.4515(2) 0.0281(10) Uani 1 1 d . .
H8A H 0.366663 0.320343 0.492138 0.034 Uiso 1 1 calc R U
C9 C 0.2904(5) 0.3373(5) 0.3953(2) 0.0315(11) Uani 1 1 d . .
H9A H 0.210435 0.320832 0.397145 0.038 Uiso 1 1 calc R U
C10 C 0.3177(5) 0.3625(5) 0.3366(2) 0.0310(11) Uani 1 1 d . .
H10A H 0.256632 0.362789 0.297642 0.037 Uiso 1 1 calc R U
C11 C 0.4335(5) 0.3869(5) 0.3357(2) 0.0282(10) Uani 1 1 d . .
H11A H 0.451884 0.404246 0.295546 0.034 Uiso 1 1 calc R U
C12 C 0.6184(4) 0.8521(4) 0.3762(2) 0.0227(9) Uani 1 1 d . .
C13 C 0.5100(5) 0.8520(5) 0.3316(2) 0.0305(11) Uani 1 1 d . .
H13A H 0.494450 0.790741 0.297988 0.037 Uiso 1 1 calc R U
C14 C 0.4247(5) 0.9387(5) 0.3351(3) 0.0363(12) Uani 1 1 d . .
H14A H 0.350742 0.939180 0.303491 0.044 Uiso 1 1 calc R U
C15 C 0.4458(6) 1.0261(5) 0.3846(3) 0.0443(15) Uani 1 1 d . .
H15A H 0.386494 1.087033 0.386823 0.053 Uiso 1 1 calc R U
C16 C 0.5537(5) 1.0252(5) 0.4314(3) 0.0352(12) Uani 1 1 d . .
H16A H 0.567363 1.084087 0.466058 0.042 Uiso 1 1 calc R U
C17 C 0.6416(5) 0.9372(4) 0.4270(2) 0.0264(10) Uani 1 1 d . .
C18 C 0.7582(5) 0.9293(5) 0.4746(3) 0.0309(11) Uani 1 1 d . .
C19 C 0.7958(6) 1.0072(6) 0.5273(3) 0.0476(16) Uani 1 1 d . .
H19A H 0.747154 1.075056 0.534950 0.057 Uiso 1 1 calc R U
C20 C 0.9070(7) 0.9841(8) 0.5691(4) 0.070(2) Uani 1 1 d . .
H20A H 0.936492 1.039000 0.604646 0.084 Uiso 1 1 calc R U
C21 C 0.9733(6) 0.8832(7) 0.5592(3) 0.0577(19) Uani 1 1 d . .
H21A H 1.046317 0.863966 0.589434 0.069 Uiso 1 1 calc R U
C22 C 0.9352(5) 0.8106(6) 0.5065(3) 0.0400(13) Uani 1 1 d . .
H22A H 0.983360 0.742154 0.498948 0.048 Uiso 1 1 calc R U

loop_
_atom_site_aniso_label
_atom_site_aniso_U_11
_atom_site_aniso_U_22
_atom_site_aniso_U_33
_atom_site_aniso_U_23
_atom_site_aniso_U_13
_atom_site_aniso_U_12
Te1 0.02315(17) 0.02276(16) 0.02295(15) -0.00100(11) 0.00867(12) 0.00204(12)
Te2 0.02856(19) 0.02421(16) 0.03167(18) -0.00218(12) 0.01455(13) -0.00097(13)
O1 0.0238(18) 0.0223(15) 0.0249(15) -0.0018(12) 0.0089(13) -0.0006(13)
O2 0.042(2) 0.0300(17) 0.0207(15) -0.0022(13) 0.0109(15) -0.0026(16)
O3 0.0236(19) 0.038(2) 0.042(2) 0.0062(16) 0.0159(16) 0.0033(16)
O4 0.027(2) 0.0370(19) 0.046(2) 0.0003(17) 0.0153(16) -0.0029(16)
O5 0.042(2) 0.0291(18) 0.0310(18) 0.0005(15) 0.0110(16) 0.0055(17)
O1M 0.037(2) 0.0250(17) 0.0308(18) -0.0006(13) 0.0135(16) 0.0032(15)
O2M 0.038(2) 0.0306(18) 0.053(2) -0.0005(17) 0.0278(19) -0.0047(17)
N1 0.028(2) 0.0246(18) 0.0206(17) -0.0008(15) 0.0105(16) 0.0020(17)
N2 0.028(2) 0.030(2) 0.037(2) -0.0022(18) 0.0083(18) -0.0031(19)
C1M 0.083(5) 0.031(3) 0.038(3) -0.008(2) 0.024(3) 0.000(3)
C2M 0.039(4) 0.054(4) 0.042(3) 0.003(3) 0.013(3) -0.005(3)
C1 0.027(3) 0.024(2) 0.020(2) 0.0003(17) 0.0131(17) 0.0003(19)
C2 0.026(3) 0.035(3) 0.028(2) -0.004(2) 0.008(2) 0.003(2)
C3 0.033(3) 0.037(3) 0.025(2) -0.003(2) 0.002(2) 0.005(2)
C4 0.033(3) 0.034(3) 0.023(2) 0.004(2) 0.008(2) 0.002(2)
C5 0.031(3) 0.027(2) 0.027(2) -0.0001(19) 0.012(2) 0.000(2)
C6 0.028(3) 0.020(2) 0.025(2) 0.0005(17) 0.0083(18) 0.0026(19)
C7 0.027(3) 0.021(2) 0.026(2) -0.0011(17) 0.0070(18) 0.0023(19)
C8 0.026(3) 0.033(2) 0.028(2) 0.002(2) 0.0127(19) 0.003(2)
C9 0.028(3) 0.036(3) 0.033(3) -0.006(2) 0.011(2) 0.001(2)
C10 0.025(3) 0.036(3) 0.030(2) -0.002(2) 0.003(2) 0.006(2)
C11 0.025(3) 0.031(2) 0.028(2) 0.0030(19) 0.0063(19) 0.004(2)
C12 0.024(2) 0.020(2) 0.026(2) 0.0004(17) 0.0093(18) 0.0007(18)
C13 0.032(3) 0.036(3) 0.023(2) 0.003(2) 0.0043(19) -0.001(2)
C14 0.022(3) 0.037(3) 0.048(3) 0.004(2) 0.005(2) 0.009(2)
C15 0.040(4) 0.033(3) 0.060(4) 0.004(3) 0.013(3) 0.011(3)
C16 0.035(3) 0.030(3) 0.046(3) -0.001(2) 0.020(2) 0.003(2)
C17 0.029(3) 0.021(2) 0.033(2) -0.0012(18) 0.014(2) 0.0016(19)
C18 0.029(3) 0.027(2) 0.037(3) -0.003(2) 0.008(2) 0.000(2)
C19 0.046(4) 0.045(3) 0.049(3) -0.020(3) 0.007(3) 0.003(3)
C20 0.061(5) 0.075(5) 0.059(4) -0.036(4) -0.012(4) 0.002(4)
C21 0.036(4) 0.074(5) 0.052(4) -0.016(4) -0.009(3) 0.006(3)
C22 0.025(3) 0.045(3) 0.046(3) -0.008(3) 0.002(2) -0.001(2)

loop_
_atom_type_symbol
_atom_type_description
_atom_type_scat_dispersion_real
_atom_type_scat_dispersion_imag
_atom_type_scat_source
C C 0.0033 0.0016 'International Tables Vol C Tables 4.2.6.8 and 6.1.1.4'
H H 0.0000 0.0000 'International Tables Vol C Tables 4.2.6.8 and 6.1.1.4'
N N 0.0061 0.0033 'International Tables Vol C Tables 4.2.6.8 and 6.1.1.4'
O O 0.0106 0.0060 'International Tables Vol C Tables 4.2.6.8 and 6.1.1.4'
Te Te -0.5308 1.6751 'International Tables Vol C Tables 4.2.6.8 and 6.1.1.4'

loop_
_geom_angle_atom_site_label_1
_geom_angle_atom_site_label_2
_geom_angle_atom_site_label_3
_geom_angle
O2 Te1 O3 101.48(17)
O2 Te1 O1M 94.90(15)
O3 Te1 O1M 90.95(16)
O2 Te1 O1 92.00(14)
O3 Te1 O1 93.95(15)
O1M Te1 O1 170.58(15)
O2 Te1 C1 163.87(19)
O3 Te1 C1 94.64(17)
O1M Te1 C1 85.30(16)
O1 Te1 C1 86.29(15)
O2 Te1 N1 88.10(15)
O3 Te1 N1 170.07(14)
O1M Te1 N1 85.61(15)
O1 Te1 N1 88.23(14)
C1 Te1 N1 75.82(16)
O4 Te2 O5 102.26(17)
O4 Te2 O2M 93.38(17)
O5 Te2 O2M 90.10(16)
O4 Te2 O1 93.49(15)
O5 Te2 O1 93.36(14)
O2M Te2 O1 171.48(15)
O4 Te2 C12 163.93(17)
O5 Te2 C12 93.50(17)
O2M Te2 C12 83.37(17)
O1 Te2 C12 88.64(16)
O4 Te2 N2 88.92(17)
O5 Te2 N2 168.35(16)
O2M Te2 N2 85.90(16)
O1 Te2 N2 89.19(14)
C12 Te2 N2 75.18(17)
Te2 O1 Te1 122.77(17)
Te1 O3 H3 109.4
Te2 O5 H5 109.4
C1M O1M Te1 119.2(3)
C2M O2M Te2 119.7(4)
C11 N1 C7 120.1(5)
C11 N1 Te1 124.6(3)
C7 N1 Te1 115.1(3)
C22 N2 C18 120.3(5)
C22 N2 Te2 125.0(4)
C18 N2 Te2 114.5(3)
O1M C1M H1MA 109.5
O1M C1M H1MB 109.5
H1MA C1M H1MB 109.5
O1M C1M H1MC 109.5
H1MA C1M H1MC 109.5
H1MB C1M H1MC 109.5
O2M C2M H2MA 109.5
O2M C2M H2MB 109.5
H2MA C2M H2MB 109.5
O2M C2M H2MC 109.5
H2MA C2M H2MC 109.5
H2MB C2M H2MC 109.5
C6 C1 C2 120.8(4)
C6 C1 Te1 117.0(3)
C2 C1 Te1 122.2(4)
C3 C2 C1 119.1(5)
C3 C2 H2A 120.4
C1 C2 H2A 120.4
C4 C3 C2 120.4(5)
C4 C3 H3A 119.8
C2 C3 H3A 119.8
C3 C4 C5 120.8(5)
C3 C4 H4A 119.6
C5 C4 H4A 119.6
C4 C5 C6 119.1(5)
C4 C5 H5A 120.4
C6 C5 H5A 120.4
C1 C6 C5 119.7(4)
C1 C6 C7 118.1(4)
C5 C6 C7 122.1(5)
N1 C7 C8 120.5(4)
N1 C7 C6 114.0(4)
C8 C7 C6 125.5(4)
C7 C8 C9 119.6(5)
C7 C8 H8A 120.2
C9 C8 H8A 120.2
C10 C9 C8 118.6(5)
C10 C9 H9A 120.7
C8 C9 H9A 120.7
C11 C10 C9 119.2(5)
C11 C10 H10A 120.4
C9 C10 H10A 120.4
N1 C11 C10 122.0(5)
N1 C11 H11A 119.0
C10 C11 H11A 119.0
C13 C12 C17 120.8(5)
C13 C12 Te2 122.6(4)
C17 C12 Te2 116.3(3)
C14 C13 C12 120.7(5)
C14 C13 H13A 119.7
C12 C13 H13A 119.7
C13 C14 C15 119.9(5)
C13 C14 H14A 120.1
C15 C14 H14A 120.1
C14 C15 C16 120.3(5)
C14 C15 H15A 119.8
C16 C15 H15A 119.8
C15 C16 C17 119.5(5)
C15 C16 H16A 120.2
C17 C16 H16A 120.2
C12 C17 C16 118.8(5)
C12 C17 C18 118.2(4)
C16 C17 C18 123.1(5)
N2 C18 C19 120.0(5)
N2 C18 C17 114.4(4)
C19 C18 C17 125.5(5)
C18 C19 C20 118.4(6)
C18 C19 H19A 120.8
C20 C19 H19A 120.8
C21 C20 C19 120.2(6)
C21 C20 H20A 119.9
C19 C20 H20A 119.9
C22 C21 C20 119.8(6)
C22 C21 H21A 120.1
C20 C21 H21A 120.1
C21 C22 N2 121.2(6)
C21 C22 H22A 119.4
N2 C22 H22A 119.4

loop_
_geom_bond_atom_site_label_1
_geom_bond_atom_site_label_2
_geom_bond_distance
Te1 O2 1.820(3)
Te1 O3 1.894(4)
Te1 O1M 1.945(3)
Te1 O1 2.000(3)
Te1 C1 2.119(4)
Te1 N1 2.269(4)
Te2 O4 1.817(4)
Te2 O5 1.897(3)
Te2 O2M 1.949(4)
Te2 O1 1.972(3)
Te2 C12 2.136(5)
Te2 N2 2.277(4)
O3 H3 0.8400
O5 H5 0.8400
O1M C1M 1.433(6)
O2M C2M 1.434(7)
N1 C11 1.340(6)
N1 C7 1.358(6)
N2 C22 1.354(7)
N2 C18 1.359(7)
C1M H1MA 0.9800
C1M H1MB 0.9800
C1M H1MC 0.9800
C2M H2MA 0.9800
C2M H2MB 0.9800
C2M H2MC 0.9800
C1 C6 1.379(7)
C1 C2 1.388(7)
C2 C3 1.384(7)
C2 H2A 0.9500
C3 C4 1.373(8)
C3 H3A 0.9500
C4 C5 1.383(7)
C4 H4A 0.9500
C5 C6 1.398(6)
C5 H5A 0.9500
C6 C7 1.497(6)
C7 C8 1.375(7)
C8 C9 1.400(7)
C8 H8A 0.9500
C9 C10 1.392(7)
C9 H9A 0.9500
C10 C11 1.367(7)
C10 H10A 0.9500
C11 H11A 0.9500
C12 C13 1.376(7)
C12 C17 1.385(6)
C13 C14 1.361(7)
C13 H13A 0.9500
C14 C15 1.380(8)
C14 H14A 0.9500
C15 C16 1.394(8)
C15 H15A 0.9500
C16 C17 1.398(7)
C16 H16A 0.9500
C17 C18 1.478(7)
C18 C19 1.375(7)
C19 C20 1.396(9)
C19 H19A 0.9500
C20 C21 1.359(10)
C20 H20A 0.9500
C21 C22 1.345(8)
C21 H21A 0.9500
C22 H22A 0.9500

loop_
_geom_hbond_atom_site_label_D
_geom_hbond_atom_site_label_H
_geom_hbond_atom_site_label_A
_geom_hbond_distance_DH
_geom_hbond_distance_HA
_geom_hbond_distance_DA
_geom_hbond_angle_DHA
_geom_hbond_site_symmetry_A
_geom_hbond_publ_flag
O3 H3 O4 0.84 1.92 2.583(5) 135.0 . yes
O5 H5 O2 0.84 2.21 2.558(5) 105.1 . yes
C1M H1MA O2M 0.98 2.34 3.295(7) 163.1 1_545 yes
C2M H2MC O4 0.98 2.56 3.022(7) 108.7 . yes
C8 H8A O1 0.95 2.52 3.373(6) 148.8 3_666 yes
C10 H10A O2 0.95 2.66 3.175(6) 114.8 2_655 yes
C11 H11A O2 0.95 2.55 3.057(7) 113.2 . yes
C11 H11A O2 0.95 2.33 3.027(6) 130.1 2_655 yes
C22 H22A O4 0.95 2.64 3.106(7) 110.6 . yes

loop_
_geom_torsion_atom_site_label_1
_geom_torsion_atom_site_label_2
_geom_torsion_atom_site_label_3
_geom_torsion_atom_site_label_4
_geom_torsion
C6 C1 C2 C3 0.3(7)
Te1 C1 C2 C3 -177.4(4)
C1 C2 C3 C4 -1.2(8)
C2 C3 C4 C5 0.3(8)
C3 C4 C5 C6 1.4(8)
C2 C1 C6 C5 1.5(7)
Te1 C1 C6 C5 179.3(3)
C2 C1 C6 C7 -179.7(4)
Te1 C1 C6 C7 -1.9(6)
C4 C5 C6 C1 -2.3(7)
C4 C5 C6 C7 178.9(4)
C11 N1 C7 C8 -1.9(7)
Te1 N1 C7 C8 -177.5(3)
C11 N1 C7 C6 177.3(4)
Te1 N1 C7 C6 1.7(5)
C1 C6 C7 N1 0.1(6)
C5 C6 C7 N1 178.8(4)
C1 C6 C7 C8 179.2(5)
C5 C6 C7 C8 -2.0(7)
N1 C7 C8 C9 1.5(7)
C6 C7 C8 C9 -177.6(5)
C7 C8 C9 C10 -0.3(8)
C8 C9 C10 C11 -0.5(8)
C7 N1 C11 C10 1.0(7)
Te1 N1 C11 C10 176.3(4)
C9 C10 C11 N1 0.2(8)
C17 C12 C13 C14 2.5(8)
Te2 C12 C13 C14 -172.0(4)
C12 C13 C14 C15 -1.5(9)
C13 C14 C15 C16 -0.5(9)
C14 C15 C16 C17 1.5(9)
C13 C12 C17 C16 -1.4(7)
Te2 C12 C17 C16 173.4(4)
C13 C12 C17 C18 177.8(5)
Te2 C12 C17 C18 -7.4(6)
C15 C16 C17 C12 -0.5(8)
C15 C16 C17 C18 -179.7(5)
C22 N2 C18 C19 2.9(8)
Te2 N2 C18 C19 -171.3(5)
C22 N2 C18 C17 -175.5(5)
Te2 N2 C18 C17 10.3(6)
C12 C17 C18 N2 -2.4(7)
C16 C17 C18 N2 176.8(5)
C12 C17 C18 C19 179.3(6)
C16 C17 C18 C19 -1.5(9)
N2 C18 C19 C20 -0.7(10)
C17 C18 C19 C20 177.5(7)
C18 C19 C20 C21 -3.0(13)
C19 C20 C21 C22 4.6(14)
C20 C21 C22 N2 -2.4(12)
C18 N2 C22 C21 -1.4(9)
Te2 N2 C22 C21 172.2(5)
